data_7051204
loop_
_publ_author_name
'Collings, Jonathan C.'
'Roscoe, Karl P.'
'Thomas, Rhodri Ll.'
'Batsanov, Andrei S.'
'Stimson, Lorna M.'
'Howard, Judith A. K.'
'Marder, Todd B.'

_publ_section_title
;
 Arene-perfluoroarene interactions in crystal engineering. Part 3.
 Single-crystal structures of 1 : 1 complexes of octafluoronaphthalene
 with fused-ring polyaromatic hydrocarbons
;
_journal_coden_ASTM NJCHE5
_journal_issue 11
_journal_name_full 'New Journal of Chemistry'
_journal_page_first 1410
_journal_page_last 1417
_journal_paper_doi 10.1039/b105502j
_journal_volume 25
_journal_year 2001
_chemical_formula_moiety 'C10 F8,C14 H10'
_chemical_formula_sum 'C24 H10 F8'
_chemical_formula_weight 450.32
_chemical_melting_point 446.1(10)
_chemical_name_systematic
; 
perfluoronaphthalene phenanthrene complex (1:1)
;
_space_group_IT_number 14
_symmetry_cell_setting monoclinic
_symmetry_space_group_name_Hall '-P 2yn'
_symmetry_space_group_name_H-M 'P 1 21/n 1'
_atom_sites_solution_hydrogens geom
_atom_sites_solution_primary direct
_atom_sites_solution_secondary difmap
_audit_creation_method SHELXL-97
_cell_angle_alpha 90.00
_cell_angle_beta 102.45(1)
_cell_angle_gamma 90.00
_cell_formula_units_Z 2
_cell_length_a 6.776(2)
_cell_length_b 18.180(6)
_cell_length_c 7.666(3)
_cell_measurement_reflns_used 294
_cell_measurement_temperature 120(2)
_cell_measurement_theta_max 25
_cell_measurement_theta_min 10
_cell_volume 922.1(5)
_computing_cell_refinement 'Bruker SMART'
_computing_data_collection 'Bruker SMART'
_computing_data_reduction 'Bruker SHELXTL'
_computing_molecular_graphics 'Bruker SHELXTL'
_computing_publication_material 'Bruker SHELXTL'
_computing_structure_refinement 'SHELXL-97 (Sheldrick, 1997)'
_computing_structure_solution 'SHELXS-97 (Sheldrick, 1990)'
_diffrn_ambient_temperature 120(2)
_diffrn_detector_area_resol_mean 8
_diffrn_measured_fraction_theta_full 0.999
_diffrn_measured_fraction_theta_max 0.999
_diffrn_measurement_device_type 'SMART 1K CCD area detector'
_diffrn_measurement_method '\w scans'
_diffrn_radiation_monochromator graphite
_diffrn_radiation_source 'fine-focus sealed tube'
_diffrn_radiation_type MoK\a
_diffrn_radiation_wavelength 0.71073
_diffrn_reflns_av_R_equivalents 0.0507
_diffrn_reflns_av_sigmaI/netI 0.0492
_diffrn_reflns_limit_h_max 7
_diffrn_reflns_limit_h_min -8
_diffrn_reflns_limit_k_max 14
_diffrn_reflns_limit_k_min -21
_diffrn_reflns_limit_l_max 7
_diffrn_reflns_limit_l_min -9
_diffrn_reflns_number 4586
_diffrn_reflns_theta_full 24.99
_diffrn_reflns_theta_max 24.99
_diffrn_reflns_theta_min 2.24
_diffrn_standards_decay_% 0
_exptl_absorpt_coefficient_mu 0.151
_exptl_absorpt_correction_T_max 0.9925
_exptl_absorpt_correction_T_min 0.9204
_exptl_absorpt_correction_type none
_exptl_crystal_colour colourless
_exptl_crystal_density_diffrn 1.622
_exptl_crystal_density_method 'not measured'
_exptl_crystal_description prism
_exptl_crystal_F_000 452
_exptl_crystal_size_max 0.56
_exptl_crystal_size_mid 0.10
_exptl_crystal_size_min 0.05
_refine_diff_density_max 0.180
_refine_diff_density_min -0.246
_refine_diff_density_rms 0.064
_refine_ls_extinction_method none
_refine_ls_goodness_of_fit_ref 1.011
_refine_ls_hydrogen_treatment constr
_refine_ls_matrix_type full
_refine_ls_number_parameters 138
_refine_ls_number_reflns 1621
_refine_ls_number_restraints 0
_refine_ls_restrained_S_all 1.011
_refine_ls_R_factor_all 0.1003
_refine_ls_R_factor_gt 0.0492
_refine_ls_shift/su_max 0.000
_refine_ls_shift/su_mean 0.000
_refine_ls_structure_factor_coef Fsqd
_refine_ls_weighting_details 'calc w==1/[\s^2^(Fo^2^)+(0.0624P)^2^+0.0711P] where P==(Fo^2^+2Fc^2^)/3'
_refine_ls_weighting_scheme calc
_refine_ls_wR_factor_gt 0.1095
_refine_ls_wR_factor_ref 0.1302
_reflns_number_gt 942
_reflns_number_total 1621
_reflns_threshold_expression I>2\s(I)
_cod_data_source_file b105502j.txt
_cod_data_source_block \a-2
_cod_depositor_comments
;
The following automatic conversions were performed:
'_symmetry_cell_setting' value 'Monoclinic' changed to 'monoclinic'
according to '/home/adriana/struct/CIF-dictionaries/cif_core.dic'
dictionary named 'cif_core.dic' version 2.4.1 from 2010-06-29.

Automatic conversion script
Id: cif_fix_enum 1555 2011-01-17 13:19:09Z saulius 

The following automatic conversions were performed:

'_chemical_melting_point' value '172--174\% C' was changed to
'446.1(10)' - it was converted from degrees Celsius(C) to Kelvins(K),
the average value was taken and precision was estimated.

Automatic conversion script
Id: cif_fix_values 1569 2011-02-09 13:29:24Z adriana 

 Updated bibliographic information.

 Antanas Vaitkus,
 2019-10-03
;
_cod_original_sg_symbol_H-M P2(1)/n
_cod_database_code 7051204

loop_
_symmetry_equiv_pos_as_xyz
'x, y, z'
'-x+1/2, y+1/2, -z+1/2'
'-x, -y, -z'
'x-1/2, -y-1/2, z-1/2'

loop_
_atom_site_label
_atom_site_type_symbol
_atom_site_fract_x
_atom_site_fract_y
_atom_site_fract_z
_atom_site_U_iso_or_equiv
_atom_site_adp_type
_atom_site_occupancy
_atom_site_symmetry_multiplicity
_atom_site_calc_flag
_atom_site_refinement_flags
_atom_site_disorder_assembly
_atom_site_disorder_group
F1 F 0.3962(2) 0.60662(8) 0.1925(2) 0.0626(6) Uani 1 1 d . . .
F2 F 0.4749(2) 0.70922(8) 0.4490(3) 0.0749(6) Uani 1 1 d . . .
F3 F 0.5921(2) 0.67112(9) 0.7958(2) 0.0756(6) Uani 1 1 d . . .
F4 F 0.6300(2) 0.53051(9) 0.8940(2) 0.0630(6) Uani 1 1 d . . .
C1 C 0.4520(4) 0.58504(15) 0.3642(4) 0.0415(7) Uani 1 1 d . . .
C2 C 0.4917(4) 0.63766(13) 0.4919(4) 0.0480(8) Uani 1 1 d . . .
C3 C 0.5520(4) 0.61793(15) 0.6710(4) 0.0490(8) Uani 1 1 d . . .
C4 C 0.5711(4) 0.54666(15) 0.7195(4) 0.0403(7) Uani 1 1 d . . .
C5 C 0.5307(3) 0.48988(13) 0.5918(3) 0.0342(6) Uani 1 1 d . . .
C6 C 0.4791(7) 0.8353(3) -0.0537(8) 0.0328(13) Uiso 0.50 1 d P . .
H6 H 0.4453 0.8038 -0.1563 0.039 Uiso 0.50 1 d PR . .
C7 C 0.5307(7) 0.8077(3) 0.1187(7) 0.0359(13) Uiso 0.50 1 d P . .
H7 H 0.5321 0.7553 0.1334 0.043 Uiso 0.50 1 d PR . .
C8 C 0.5808(7) 0.8529(3) 0.2672(7) 0.0372(13) Uiso 0.50 1 d P . .
H8 H 0.6165 0.8317 0.3845 0.045 Uiso 0.50 1 d PR . .
C9 C 0.5773(7) 0.9283(3) 0.2469(8) 0.0321(11) Uiso 0.50 1 d P . .
H9 H 0.6108 0.9595 0.3502 0.039 Uiso 0.50 1 d PR . .
C10 C 0.5648(7) 1.0905(3) 0.1926(7) 0.0282(11) Uiso 0.50 1 d P . .
H10 H 0.6009 1.0719 0.3125 0.034 Uiso 0.50 1 d PR . .
C11 C 0.5593(7) 1.1651(3) 0.1646(7) 0.0353(12) Uiso 0.50 1 d P . .
H11 H 0.5895 1.1987 0.2634 0.042 Uiso 0.50 1 d PR . .
C12 C 0.5065(7) 1.1921(3) -0.0140(8) 0.0326(12) Uiso 0.50 1 d P . .
H12 H 0.5012 1.2442 -0.0351 0.039 Uiso 0.50 1 d PR . .
C13 C 0.4642(7) 1.1457(3) -0.1526(7) 0.0335(12) Uiso 0.50 1 d P . .
H13 H 0.4315 1.1647 -0.2722 0.040 Uiso 0.50 1 d PR . .
C14 C 0.4210(7) 1.0191(3) -0.2729(6) 0.0327(11) Uiso 0.50 1 d P . .
H14 H 0.3843 1.0391 -0.3914 0.039 Uiso 0.50 1 d PR . .
C15 C 0.4269(7) 0.9458(3) -0.2488(7) 0.0335(12) Uiso 0.50 1 d P . .
H15 H 0.3971 0.9138 -0.3506 0.040 Uiso 0.50 1 d PR . .
C16 C 0.4771(7) 0.9139(3) -0.0742(7) 0.0281(11) Uiso 0.50 1 d P . .
C17 C 0.5248(7) 0.9606(3) 0.0761(7) 0.0247(12) Uiso 0.50 1 d P . .
C18 C 0.5197(6) 1.0408(3) 0.0505(6) 0.0261(11) Uiso 0.50 1 d P . .
C19 C 0.4670(7) 1.0680(3) -0.1269(8) 0.0274(12) Uiso 0.50 1 d P . .

loop_
_atom_site_aniso_label
_atom_site_aniso_U_11
_atom_site_aniso_U_22
_atom_site_aniso_U_33
_atom_site_aniso_U_23
_atom_site_aniso_U_13
_atom_site_aniso_U_12
F1 0.0519(10) 0.0682(12) 0.0687(12) 0.0313(8) 0.0151(9) 0.0074(8)
F2 0.0560(10) 0.0285(9) 0.1478(18) 0.0128(9) 0.0384(11) 0.0046(8)
F3 0.0575(11) 0.0625(12) 0.1133(16) -0.0482(10) 0.0325(10) -0.0126(9)
F4 0.0535(10) 0.0894(14) 0.0465(11) -0.0103(8) 0.0118(8) -0.0056(9)
C1 0.0297(15) 0.0413(17) 0.0556(19) 0.0117(14) 0.0143(13) 0.0052(12)
C2 0.0336(15) 0.0258(15) 0.090(2) 0.0066(15) 0.0247(15) 0.0048(11)
C3 0.0331(16) 0.0430(18) 0.075(2) -0.0221(16) 0.0195(14) -0.0063(13)
C4 0.0293(14) 0.0502(19) 0.0422(18) -0.0039(13) 0.0095(12) -0.0009(12)
C5 0.0216(12) 0.0362(15) 0.0461(15) 0.0033(12) 0.0106(11) 0.0006(11)

loop_
_atom_type_symbol
_atom_type_description
_atom_type_scat_dispersion_real
_atom_type_scat_dispersion_imag
_atom_type_scat_source
C C 0.0033 0.0016 'International Tables Vol C Tables 4.2.6.8 and 6.1.1.4'
H H 0.0000 0.0000 'International Tables Vol C Tables 4.2.6.8 and 6.1.1.4'
F F 0.0171 0.0103 'International Tables Vol C Tables 4.2.6.8 and 6.1.1.4'

loop_
_geom_angle_atom_site_label_1
_geom_angle_atom_site_label_2
_geom_angle_atom_site_label_3
_geom_angle
_geom_angle_site_symmetry_1
_geom_angle_site_symmetry_3
_geom_angle_publ_flag
F1 C1 C2 118.1(2) . . ?
F1 C1 C5 120.6(2) . 3_666 ?
C2 C1 C5 121.2(2) . 3_666 ?
F2 C2 C1 121.0(3) . . ?
F2 C2 C3 118.9(3) . . ?
C1 C2 C3 120.1(2) . . ?
F3 C3 C4 120.1(3) . . ?
F3 C3 C2 119.2(3) . . ?
C4 C3 C2 120.7(2) . . ?
F4 C4 C3 118.4(2) . . ?
F4 C4 C5 120.2(2) . . ?
C3 C4 C5 121.3(2) . . ?
C1 C5 C4 123.4(2) 3_666 . ?
C1 C5 C5 118.7(3) 3_666 3_666 ?
C4 C5 C5 117.9(3) . 3_666 ?
C7 C6 C16 117.3(5) . . ?
C8 C7 C6 122.4(6) . . ?
C9 C8 C7 120.1(5) . . ?
C8 C9 C17 120.9(5) . . ?
C11 C10 C18 121.5(5) . . ?
C10 C11 C12 118.9(5) . . ?
C13 C12 C11 120.8(6) . . ?
C12 C13 C19 121.4(5) . . ?
C15 C14 C19 121.4(5) . . ?
C14 C15 C16 121.6(5) . . ?
C17 C16 C15 119.1(5) . . ?
C17 C16 C6 120.9(5) . . ?
C15 C16 C6 120.0(5) . . ?
C9 C17 C16 118.4(5) . . ?
C9 C17 C18 122.0(5) . . ?
C16 C17 C18 119.5(6) . . ?
C10 C18 C19 119.4(5) . . ?
C10 C18 C17 122.8(5) . . ?
C19 C18 C17 117.8(6) . . ?
C14 C19 C18 120.6(5) . . ?
C14 C19 C13 121.4(6) . . ?
C18 C19 C13 118.1(4) . . ?

loop_
_geom_bond_atom_site_label_1
_geom_bond_atom_site_label_2
_geom_bond_distance
_geom_bond_site_symmetry_2
_geom_bond_publ_flag
F1 C1 1.347(3) . ?
F2 C2 1.341(3) . ?
F3 C3 1.346(3) . ?
F4 C4 1.343(3) . ?
C1 C2 1.354(4) . ?
C1 C5 1.402(3) 3_666 ?
C2 C3 1.392(4) . ?
C3 C4 1.347(4) . ?
C4 C5 1.409(3) . ?
C5 C1 1.402(3) 3_666 ?
C5 C5 1.427(5) 3_666 ?
C6 C7 1.386(8) . ?
C6 C16 1.437(7) . ?
C7 C8 1.385(7) . ?
C8 C9 1.380(7) . ?
C9 C17 1.409(7) . ?
C10 C11 1.371(7) . ?
C10 C18 1.397(7) . ?
C11 C12 1.426(8) . ?
C12 C13 1.339(8) . ?
C13 C19 1.426(8) . ?
C14 C15 1.344(7) . ?
C14 C19 1.411(6) . ?
C15 C16 1.431(7) . ?
C16 C17 1.411(7) . ?
C17 C18 1.472(7) . ?
C18 C19 1.418(8) . ?
